data_4308624
loop_
_publ_author_name
'Bin Zhao'
'Long Yi'
'Yan Dai'
'Xiao-Yan Chen'
'Peng Cheng'
'Dai-Zheng Liao'
'Shi-Ping Yan'
'Zong-Hui Jiang'

_publ_section_title
;
Systematic Investigation of the Hydrothermal Syntheses of Pr(III)-PDA
(PDA = Pyridine-2,6-dicarboxylate Anion) Metal-Organic Frameworks
;
_journal_name_full 'Inorganic Chemistry'
_journal_page_first 911
_journal_page_last 920
_journal_paper_doi 10.1021/ic049498m
_journal_volume 44
_journal_year 2005
_chemical_formula_sum 'C7 H11 Cl N O12 Pr'
_chemical_formula_weight 477.53
_chemical_name_systematic
; 
 ? 
;
_space_group_IT_number 205
_symmetry_cell_setting cubic
_symmetry_space_group_name_Hall '-P 2ac 2ab 3'
_symmetry_space_group_name_H-M 'P a -3'
_atom_sites_solution_hydrogens geom
_atom_sites_solution_primary direct
_atom_sites_solution_secondary difmap
_audit_creation_method SHELXL-97
_cell_angle_alpha 90.00
_cell_angle_beta 90.00
_cell_angle_gamma 90.00
_cell_formula_units_Z 24
_cell_length_a 20.506(4)
_cell_length_b 20.506(4)
_cell_length_c 20.506(4)
_cell_measurement_temperature 293(2)
_cell_volume 8623(3)
_computing_structure_refinement 'SHELXL-97 (Sheldrick, 1997)'
_computing_structure_solution 'SHELXS-97 (Sheldrick, 1990)'
_diffrn_ambient_temperature 293(2)
_diffrn_measured_fraction_theta_full 1.000
_diffrn_measured_fraction_theta_max 1.000
_diffrn_radiation_monochromator graphite
_diffrn_radiation_source 'fine-focus sealed tube'
_diffrn_radiation_type MoK\a
_diffrn_radiation_wavelength 0.71073
_diffrn_reflns_av_R_equivalents 0.0496
_diffrn_reflns_av_sigmaI/netI 0.0189
_diffrn_reflns_limit_h_max 10
_diffrn_reflns_limit_h_min -24
_diffrn_reflns_limit_k_max 24
_diffrn_reflns_limit_k_min -24
_diffrn_reflns_limit_l_max 23
_diffrn_reflns_limit_l_min -24
_diffrn_reflns_number 34447
_diffrn_reflns_theta_full 25.01
_diffrn_reflns_theta_max 25.01
_diffrn_reflns_theta_min 1.72
_exptl_absorpt_coefficient_mu 3.639
_exptl_absorpt_correction_T_max 0.5298
_exptl_absorpt_correction_T_min 0.4631
_exptl_absorpt_correction_type multi-scan
_exptl_absorpt_process_details SADABS
_exptl_crystal_density_diffrn 2.207
_exptl_crystal_density_method 'not measured'
_exptl_crystal_F_000 5568
_exptl_crystal_size_max 0.25
_exptl_crystal_size_mid 0.20
_exptl_crystal_size_min 0.20
_refine_diff_density_max 0.688
_refine_diff_density_min -0.481
_refine_diff_density_rms 0.083
_refine_ls_extinction_method none
_refine_ls_goodness_of_fit_ref 1.094
_refine_ls_hydrogen_treatment mixed
_refine_ls_matrix_type full
_refine_ls_number_parameters 267
_refine_ls_number_reflns 2553
_refine_ls_number_restraints 61
_refine_ls_restrained_S_all 1.092
_refine_ls_R_factor_all 0.0320
_refine_ls_R_factor_gt 0.0215
_refine_ls_shift/su_max 0.002
_refine_ls_shift/su_mean 0.000
_refine_ls_structure_factor_coef Fsqd
_refine_ls_weighting_details 'calc w=1/[\s^2^(Fo^2^)+(0.0169P)^2^+19.8844P] where P=(Fo^2^+2Fc^2^)/3'
_refine_ls_weighting_scheme calc
_refine_ls_wR_factor_gt 0.0443
_refine_ls_wR_factor_ref 0.0485
_reflns_number_gt 2144
_reflns_number_total 2553
_reflns_threshold_expression >2sigma(I)
_cod_data_source_file ic049498msi20040906_121120.cif
_cod_data_source_block 010630d
_cod_depositor_comments
;
The following automatic conversions were performed:
'_symmetry_cell_setting' value 'Cubic' changed to 'cubic' according to
'/home/saulius/struct/CIF-dictionaries/cif_core.dic' dictionary named
'cif_core.dic' version 2.4.1 from
2010-06-29.

'_exptl_absorpt_correction_type' value 'MULTI-SCAN' changed
to 'multi-scan' according to
'/home/saulius/struct/CIF-dictionaries/cif_core.dic' dictionary named
'cif_core.dic' version 2.4.1 from 2010-06-29.

Automatic conversion script
Id: cif_fix_enum 1527 2010-12-29 10:47:43Z saulius 
;
_cod_database_code 4308624

loop_
_symmetry_equiv_pos_as_xyz
'x, y, z'
'-x+1/2, -y, z+1/2'
'-x, y+1/2, -z+1/2'
'x+1/2, -y+1/2, -z'
'z, x, y'
'z+1/2, -x+1/2, -y'
'-z+1/2, -x, y+1/2'
'-z, x+1/2, -y+1/2'
'y, z, x'
'-y, z+1/2, -x+1/2'
'y+1/2, -z+1/2, -x'
'-y+1/2, -z, x+1/2'
'-x, -y, -z'
'x-1/2, y, -z-1/2'
'x, -y-1/2, z-1/2'
'-x-1/2, y-1/2, z'
'-z, -x, -y'
'-z-1/2, x-1/2, y'
'z-1/2, x, -y-1/2'
'z, -x-1/2, y-1/2'
'-y, -z, -x'
'y, -z-1/2, x-1/2'
'-y-1/2, z-1/2, x'
'y-1/2, z, -x-1/2'

loop_
_atom_site_label
_atom_site_type_symbol
_atom_site_fract_x
_atom_site_fract_y
_atom_site_fract_z
_atom_site_U_iso_or_equiv
_atom_site_adp_type
_atom_site_occupancy
_atom_site_symmetry_multiplicity
_atom_site_calc_flag
_atom_site_refinement_flags
_atom_site_disorder_assembly
_atom_site_disorder_group
Pr1 Pr 0.479685(9) 0.242278(9) 0.143706(9) 0.01743(7) Uani 1 1 d . . .
O1 O 0.58464(13) 0.37571(12) 0.28916(13) 0.0282(6) Uani 1 1 d . . .
O2 O 0.53331(14) 0.33226(13) 0.20362(13) 0.0298(6) Uani 1 1 d . . .
O3 O 0.41968(14) 0.07739(13) 0.28236(13) 0.0325(7) Uani 1 1 d . . .
O4 O 0.43546(13) 0.14392(13) 0.19787(12) 0.0276(6) Uani 1 1 d . . .
N1 N 0.49532(14) 0.23089(14) 0.26984(14) 0.0205(7) Uani 1 1 d . . .
C1 C 0.54992(18) 0.33345(17) 0.26318(19) 0.0232(8) Uani 1 1 d . . .
C2 C 0.52505(18) 0.27762(17) 0.30429(18) 0.0225(8) Uani 1 1 d . . .
C3 C 0.5313(2) 0.2744(2) 0.3714(2) 0.0343(10) Uani 1 1 d . . .
H3A H 0.5512 0.3080 0.3944 0.041 Uiso 1 1 calc R . .
C4 C 0.5075(2) 0.2204(2) 0.4035(2) 0.0423(12) Uani 1 1 d . . .
H4A H 0.5115 0.2167 0.4485 0.051 Uiso 1 1 calc R . .
C5 C 0.4775(2) 0.1716(2) 0.3677(2) 0.0383(11) Uani 1 1 d . . .
H5A H 0.4610 0.1348 0.3884 0.046 Uiso 1 1 calc R . .
C6 C 0.47238(18) 0.17833(18) 0.30120(18) 0.0237(8) Uani 1 1 d . . .
C7 C 0.43985(18) 0.12880(18) 0.25774(19) 0.0247(8) Uani 1 1 d . . .
O5 O 0.38421(16) 0.29516(19) 0.20095(17) 0.0489(9) Uani 1 1 d D . .
O6 O 0.44899(15) 0.33636(16) 0.07383(17) 0.0456(8) Uani 1 1 d D . .
O7 O 0.49783(18) 0.16887(19) 0.04635(18) 0.0556(10) Uani 1 1 d D . .
O8 O 0.57523(14) 0.16934(16) 0.17141(16) 0.0369(7) Uani 1 1 d D . .
Cl1 Cl 0.5000 0.5000 1.0000 0.0350(6) Uani 1 6 d SD . .
O11 O 0.4313(5) 0.5051(14) 1.0161(12) 0.10(2) Uani 0.17 1 d PDU . .
O12 O 0.5033(10) 0.4867(11) 0.9303(4) 0.036(11) Uani 0.17 1 d PDU . .
O13 O 0.5278(10) 0.4475(8) 1.0351(9) 0.048(5) Uani 0.17 1 d PDU . .
O14 O 0.5311(10) 0.5604(6) 1.0118(10) 0.042(5) Uani 0.17 1 d PDU . .
Cl2 Cl 0.37210(6) 0.37210(6) 0.37210(6) 0.0459(5) Uani 1 3 d S . .
O21 O 0.3331(3) 0.3331(3) 0.3331(3) 0.172(5) Uani 1 3 d S . .
O22 O 0.4272(2) 0.3916(2) 0.3360(2) 0.0963(17) Uani 1 1 d . . .
Cl3 Cl 0.21515(7) 0.21515(7) 0.21515(7) 0.0532(5) Uani 1 3 d S . .
O31 O 0.1774(3) 0.1774(3) 0.1774(3) 0.233(8) Uani 1 3 d S . .
O32 O 0.2452(2) 0.2627(3) 0.1765(3) 0.1043(18) Uani 1 1 d . . .
Cl4 Cl 0.51268(16) 0.98732(16) 1.01268(16) 0.0602(19) Uani 0.50 3 d SP . .
O41 O 0.5610(4) 0.9568(4) 0.9724(4) 0.063(2) Uani 0.50 1 d P . .
O42 O 0.4758(13) 1.0242(13) 0.9758(13) 0.243 Uiso 0.50 3 d SP . .
H4 H 0.4759(15) 0.362(2) 0.055(2) 0.060(17) Uiso 1 1 d D . .
H7 H 0.6008(19) 0.170(3) 0.1388(15) 0.08(2) Uiso 1 1 d D . .
H3 H 0.4103(9) 0.330(2) 0.060(2) 0.075(19) Uiso 1 1 d D . .
H5 H 0.4628(12) 0.152(2) 0.032(3) 0.09(2) Uiso 1 1 d D . .
H6 H 0.5352(10) 0.152(2) 0.040(3) 0.09(2) Uiso 1 1 d D . .
H2 H 0.3478(10) 0.281(3) 0.187(2) 0.08(2) Uiso 1 1 d D . .
H1 H 0.388(2) 0.321(2) 0.2335(17) 0.069(19) Uiso 1 1 d D . .
H8 H 0.589(2) 0.175(4) 0.2102(9) 0.12(3) Uiso 1 1 d D . .

loop_
_atom_site_aniso_label
_atom_site_aniso_U_11
_atom_site_aniso_U_22
_atom_site_aniso_U_33
_atom_site_aniso_U_23
_atom_site_aniso_U_13
_atom_site_aniso_U_12
Pr1 0.01579(11) 0.01760(11) 0.01890(12) 0.00114(8) -0.00031(8) -0.00144(8)
O1 0.0345(16) 0.0221(14) 0.0282(15) -0.0013(12) -0.0050(12) -0.0134(12)
O2 0.0415(17) 0.0254(15) 0.0224(15) 0.0027(12) -0.0024(12) -0.0118(13)
O3 0.0433(17) 0.0240(15) 0.0303(15) 0.0049(12) -0.0032(13) -0.0142(13)
O4 0.0338(15) 0.0258(14) 0.0230(14) 0.0009(11) -0.0012(12) -0.0115(12)
N1 0.0204(16) 0.0190(16) 0.0222(16) -0.0001(13) -0.0001(13) -0.0029(13)
C1 0.0222(19) 0.0192(19) 0.028(2) 0.0002(16) 0.0014(16) -0.0030(16)
C2 0.0218(19) 0.0200(19) 0.026(2) 0.0012(16) 0.0003(16) -0.0043(16)
C3 0.039(3) 0.035(2) 0.029(2) -0.0032(19) -0.0054(19) -0.010(2)
C4 0.061(3) 0.047(3) 0.019(2) 0.004(2) -0.005(2) -0.020(2)
C5 0.053(3) 0.035(2) 0.027(2) 0.0081(19) -0.003(2) -0.022(2)
C6 0.027(2) 0.0212(19) 0.023(2) 0.0019(16) -0.0011(16) -0.0050(16)
C7 0.024(2) 0.022(2) 0.028(2) 0.0003(17) 0.0009(17) -0.0035(16)
O5 0.0315(19) 0.067(2) 0.048(2) -0.0189(19) 0.0032(16) 0.0068(17)
O6 0.0277(17) 0.0410(19) 0.068(2) 0.0259(17) -0.0136(17) -0.0083(15)
O7 0.039(2) 0.072(3) 0.056(2) -0.032(2) -0.0001(18) 0.007(2)
O8 0.0314(16) 0.0454(19) 0.0338(18) 0.0125(16) 0.0072(15) 0.0126(14)
Cl1 0.0350(6) 0.0350(6) 0.0350(6) 0.0074(7) -0.0074(7) -0.0074(7)
O11 0.09(3) 0.10(2) 0.10(2) -0.001(7) 0.001(7) -0.002(7)
O12 0.044(13) 0.046(14) 0.018(11) 0.009(7) -0.006(7) 0.008(8)
O13 0.056(9) 0.042(9) 0.046(9) 0.022(8) -0.019(8) 0.002(8)
O14 0.043(8) 0.030(8) 0.053(9) 0.002(7) -0.014(8) -0.020(7)
Cl2 0.0459(5) 0.0459(5) 0.0459(5) 0.0028(6) 0.0028(6) 0.0028(6)
O21 0.172(5) 0.172(5) 0.172(5) -0.060(4) -0.060(4) -0.060(4)
O22 0.086(3) 0.089(3) 0.114(4) 0.048(3) 0.054(3) 0.027(3)
Cl3 0.0532(5) 0.0532(5) 0.0532(5) 0.0037(7) 0.0037(7) 0.0037(7)
O31 0.233(8) 0.233(8) 0.233(8) -0.087(6) -0.087(6) -0.087(6)
O32 0.077(3) 0.123(4) 0.112(4) 0.077(3) 0.026(3) 0.022(3)
Cl4 0.0602(19) 0.0602(19) 0.0602(19) -0.014(2) 0.014(2) -0.014(2)
O41 0.058(5) 0.065(5) 0.067(5) -0.015(4) 0.007(4) -0.005(4)

loop_
_atom_type_symbol
_atom_type_description
_atom_type_scat_dispersion_real
_atom_type_scat_dispersion_imag
_atom_type_scat_source
C C 0.0033 0.0016 'International Tables Vol C Tables 4.2.6.8 and 6.1.1.4'
H H 0.0000 0.0000 'International Tables Vol C Tables 4.2.6.8 and 6.1.1.4'
N N 0.0061 0.0033 'International Tables Vol C Tables 4.2.6.8 and 6.1.1.4'
O O 0.0106 0.0060 'International Tables Vol C Tables 4.2.6.8 and 6.1.1.4'
Cl Cl 0.1484 0.1585 'International Tables Vol C Tables 4.2.6.8 and 6.1.1.4'
Pr Pr -0.2180 2.8214 'International Tables Vol C Tables 4.2.6.8 and 6.1.1.4'

loop_
_geom_angle_atom_site_label_1
_geom_angle_atom_site_label_2
_geom_angle_atom_site_label_3
_geom_angle
_geom_angle_site_symmetry_1
_geom_angle_site_symmetry_3
_geom_angle_publ_flag
O2 Pr1 O4 123.21(8) . . ?
O2 Pr1 O6 79.62(10) . . ?
O4 Pr1 O6 143.03(9) . . ?
O2 Pr1 O3 70.14(9) . 24_656 ?
O4 Pr1 O3 141.90(9) . 24_656 ?
O6 Pr1 O3 69.60(10) . 24_656 ?
O2 Pr1 O5 78.09(11) . . ?
O4 Pr1 O5 81.80(11) . . ?
O6 Pr1 O5 74.84(12) . . ?
O3 Pr1 O5 135.55(11) 24_656 . ?
O2 Pr1 O7 140.42(11) . . ?
O4 Pr1 O7 85.59(12) . . ?
O6 Pr1 O7 92.54(13) . . ?
O3 Pr1 O7 70.77(11) 24_656 . ?
O5 Pr1 O7 137.42(12) . . ?
O2 Pr1 O8 89.15(10) . . ?
O4 Pr1 O8 72.61(9) . . ?
O6 Pr1 O8 141.72(10) . . ?
O3 Pr1 O8 72.16(9) 24_656 . ?
O5 Pr1 O8 138.54(11) . . ?
O7 Pr1 O8 73.22(12) . . ?
O2 Pr1 O1 143.17(9) . 22_565 ?
O4 Pr1 O1 72.48(8) . 22_565 ?
O6 Pr1 O1 73.07(9) . 22_565 ?
O3 Pr1 O1 120.26(9) 24_656 22_565 ?
O5 Pr1 O1 71.31(10) . 22_565 ?
O7 Pr1 O1 66.12(10) . 22_565 ?
O8 Pr1 O1 127.47(10) . 22_565 ?
O2 Pr1 N1 61.40(9) . . ?
O4 Pr1 N1 61.87(9) . . ?
O6 Pr1 N1 132.10(11) . . ?
O3 Pr1 N1 116.14(9) 24_656 . ?
O5 Pr1 N1 70.98(11) . . ?
O7 Pr1 N1 135.19(12) . . ?
O8 Pr1 N1 68.30(10) . . ?
O1 Pr1 N1 123.54(9) 22_565 . ?
C1 O1 Pr1 138.7(2) . 19_656 ?
C1 O2 Pr1 127.7(2) . . ?
C7 O3 Pr1 135.5(3) . 18_655 ?
C7 O4 Pr1 127.4(2) . . ?
C2 N1 C6 118.8(3) . . ?
C2 N1 Pr1 120.9(2) . . ?
C6 N1 Pr1 120.2(2) . . ?
O1 C1 O2 125.5(3) . . ?
O1 C1 C2 118.9(3) . . ?
O2 C1 C2 115.6(3) . . ?
N1 C2 C3 122.2(3) . . ?
N1 C2 C1 113.7(3) . . ?
C3 C2 C1 124.1(3) . . ?
C4 C3 C2 118.8(4) . . ?
C4 C3 H3A 120.6 . . ?
C2 C3 H3A 120.6 . . ?
C3 C4 C5 118.9(4) . . ?
C3 C4 H4A 120.5 . . ?
C5 C4 H4A 120.5 . . ?
C6 C5 C4 119.2(4) . . ?
C6 C5 H5A 120.4 . . ?
C4 C5 H5A 120.4 . . ?
N1 C6 C5 122.0(4) . . ?
N1 C6 C7 114.4(3) . . ?
C5 C6 C7 123.6(3) . . ?
O3 C7 O4 125.3(4) . . ?
O3 C7 C6 118.7(3) . . ?
O4 C7 C6 116.0(3) . . ?
Pr1 O5 H2 112(3) . . ?
Pr1 O5 H1 124(3) . . ?
H2 O5 H1 123.0(15) . . ?
Pr1 O6 H4 125(3) . . ?
Pr1 O6 H3 108(3) . . ?
H4 O6 H3 123.2(15) . . ?
Pr1 O7 H5 113(3) . . ?
Pr1 O7 H6 120(3) . . ?
H5 O7 H6 123.1(15) . . ?
Pr1 O8 H7 107(4) . . ?
Pr1 O8 H8 113(5) . . ?
H7 O8 H8 122.2(14) . . ?
O13 Cl1 O13 73.4(9) 13_667 7_665 ?
O13 Cl1 O13 180.0(9) 13_667 . ?
O13 Cl1 O13 106.6(9) 7_665 . ?
O13 Cl1 O13 106.6(9) 13_667 19_557 ?
O13 Cl1 O13 179.994(6) 7_665 19_557 ?
O13 Cl1 O13 73.4(9) . 19_557 ?
O13 Cl1 O13 106.6(9) 13_667 22_576 ?
O13 Cl1 O13 73.4(9) 7_665 22_576 ?
O13 Cl1 O13 73.4(9) . 22_576 ?
O13 Cl1 O13 106.6(9) 19_557 22_576 ?
O13 Cl1 O13 73.4(9) 13_667 10_646 ?
O13 Cl1 O13 106.6(9) 7_665 10_646 ?
O13 Cl1 O13 106.6(9) . 10_646 ?
O13 Cl1 O13 73.4(9) 19_557 10_646 ?
O13 Cl1 O13 179.997(4) 22_576 10_646 ?
O13 Cl1 O14 44.5(9) 13_667 10_646 ?
O13 Cl1 O14 44.0(10) 7_665 10_646 ?
O13 Cl1 O14 135.5(9) . 10_646 ?
O13 Cl1 O14 136.0(10) 19_557 10_646 ?
O13 Cl1 O14 66.6(8) 22_576 10_646 ?
O13 Cl1 O14 113.4(8) 10_646 10_646 ?
O13 Cl1 O14 136.0(10) 13_667 7_665 ?
O13 Cl1 O14 113.4(8) 7_665 7_665 ?
O13 Cl1 O14 44.0(10) . 7_665 ?
O13 Cl1 O14 66.6(8) 19_557 7_665 ?
O13 Cl1 O14 44.5(9) 22_576 7_665 ?
O13 Cl1 O14 135.5(9) 10_646 7_665 ?
O14 Cl1 O14 108.8(8) 10_646 7_665 ?
O13 Cl1 O14 44.0(10) 13_667 19_557 ?
O13 Cl1 O14 66.6(8) 7_665 19_557 ?
O13 Cl1 O14 136.0(10) . 19_557 ?
O13 Cl1 O14 113.4(8) 19_557 19_557 ?
O13 Cl1 O14 135.5(9) 22_576 19_557 ?
O13 Cl1 O14 44.5(9) 10_646 19_557 ?
O14 Cl1 O14 71.2(8) 10_646 19_557 ?
O14 Cl1 O14 179.995(5) 7_665 19_557 ?
O13 Cl1 O14 66.6(8) 13_667 . ?
O13 Cl1 O14 135.5(9) 7_665 . ?
O13 Cl1 O14 113.4(8) . . ?
O13 Cl1 O14 44.5(9) 19_557 . ?
O13 Cl1 O14 136.0(10) 22_576 . ?
O13 Cl1 O14 44.0(10) 10_646 . ?
O14 Cl1 O14 108.8(8) 10_646 . ?
O14 Cl1 O14 108.8(8) 7_665 . ?
O14 Cl1 O14 71.2(8) 19_557 . ?
O13 Cl1 O14 135.5(9) 13_667 22_576 ?
O13 Cl1 O14 136.0(10) 7_665 22_576 ?
O13 Cl1 O14 44.5(9) . 22_576 ?
O13 Cl1 O14 44.0(10) 19_557 22_576 ?
O13 Cl1 O14 113.4(8) 22_576 22_576 ?
O13 Cl1 O14 66.6(8) 10_646 22_576 ?
O14 Cl1 O14 180.0(16) 10_646 22_576 ?
O14 Cl1 O14 71.2(8) 7_665 22_576 ?
O14 Cl1 O14 108.8(8) 19_557 22_576 ?
O14 Cl1 O14 71.2(8) . 22_576 ?
O13 Cl1 O14 113.4(8) 13_667 13_667 ?
O13 Cl1 O14 44.6(9) 7_665 13_667 ?
O13 Cl1 O14 66.6(8) . 13_667 ?
O13 Cl1 O14 135.5(9) 19_557 13_667 ?
O13 Cl1 O14 44.0(10) 22_576 13_667 ?
O13 Cl1 O14 136.0(10) 10_646 13_667 ?
O14 Cl1 O14 71.2(8) 10_646 13_667 ?
O14 Cl1 O14 71.2(8) 7_665 13_667 ?
O14 Cl1 O14 108.8(8) 19_557 13_667 ?
O14 Cl1 O14 180.0(14) . 13_667 ?
O14 Cl1 O14 108.8(8) 22_576 13_667 ?
O12 O11 O13 80(10) 19_557 22_576 ?
O12 O11 O14 49(10) 19_557 10_646 ?
O13 O11 O14 108(3) 22_576 10_646 ?
O12 O11 Cl1 93(10) 19_557 . ?
O13 O11 Cl1 69.1(10) 22_576 . ?
O14 O11 Cl1 67.8(8) 10_646 . ?
O12 O11 O14 55(10) 19_557 13_667 ?
O13 O11 O14 36.2(16) 22_576 13_667 ?
O14 O11 O14 72.2(16) 10_646 13_667 ?
Cl1 O11 O14 53.8(6) . 13_667 ?
O12 O11 O14 113(10) 19_557 7_665 ?
O13 O11 O14 36.9(11) 22_576 7_665 ?
O14 O11 O14 118.5(15) 10_646 7_665 ?
Cl1 O11 O14 53.7(7) . 7_665 ?
O14 O11 O14 59.7(11) 13_667 7_665 ?
O12 O11 O13 87(10) 19_557 13_667 ?
O13 O11 O13 120.4(17) 22_576 13_667 ?
O14 O11 O13 38.2(15) 10_646 13_667 ?
Cl1 O11 O13 53.6(6) . 13_667 ?
O14 O11 O13 91.2(11) 13_667 13_667 ?
O14 O11 O13 104.7(9) 7_665 13_667 ?
O12 O11 O13 41(10) 19_557 7_665 ?
O13 O11 O13 73.4(17) 22_576 7_665 ?
O14 O11 O13 35.0(15) 10_646 7_665 ?
Cl1 O11 O13 52.5(8) . 7_665 ?
O14 O11 O13 37.2(8) 13_667 7_665 ?
O14 O11 O13 89.4(12) 7_665 7_665 ?
O13 O11 O13 60.3(9) 13_667 7_665 ?
O12 O11 O11 142(10) 19_557 10_646 ?
O13 O11 O11 71(2) 22_576 10_646 ?
O14 O11 O11 117.8(15) 10_646 10_646 ?
Cl1 O11 O11 53.9(9) . 10_646 ?
O14 O11 O11 88.2(13) 13_667 10_646 ?
O14 O11 O11 34.2(15) 7_665 10_646 ?
O13 O11 O11 86.3(10) 13_667 10_646 ?
O13 O11 O11 105.3(6) 7_665 10_646 ?
O12 O11 O11 119(10) 19_557 7_665 ?
O13 O11 O11 119.2(14) 22_576 7_665 ?
O14 O11 O11 70(2) 10_646 7_665 ?
Cl1 O11 O11 53.9(9) . 7_665 ?
O14 O11 O11 106.3(9) 13_667 7_665 ?
O14 O11 O11 88.2(13) 7_665 7_665 ?
O13 O11 O11 31.7(13) 13_667 7_665 ?
O13 O11 O11 86.4(10) 7_665 7_665 ?
O11 O11 O11 59.998(4) 10_646 7_665 ?
O12 O11 O12 140(10) 19_557 13_667 ?
O13 O11 O12 69.1(13) 22_576 13_667 ?
O14 O11 O12 118.0(12) 10_646 13_667 ?
Cl1 O11 O12 53.3(6) . 13_667 ?
O14 O11 O12 86.4(9) 13_667 13_667 ?
O14 O11 O12 32.2(7) 7_665 13_667 ?
O13 O11 O12 87.3(10) 13_667 13_667 ?
O13 O11 O12 104.3(10) 7_665 13_667 ?
O11 O11 O12 2.0(14) 10_646 13_667 ?
O11 O11 O12 61.5(11) 7_665 13_667 ?
O12 O11 O12 118(10) 19_557 22_576 ?
O13 O11 O12 118.5(11) 22_576 22_576 ?
O14 O11 O12 68.9(15) 10_646 22_576 ?
Cl1 O11 O12 52.8(7) . 22_576 ?
O14 O11 O12 105.0(10) 13_667 22_576 ?
O14 O11 O12 88.0(12) 7_665 22_576 ?
O13 O11 O12 30.7(8) 13_667 22_576 ?
O13 O11 O12 85.0(11) 7_665 22_576 ?
O11 O11 O12 60.2(11) 10_646 22_576 ?
O11 O11 O12 1.4(14) 7_665 22_576 ?
O12 O11 O12 61.7(11) 13_667 22_576 ?
O11 O12 O13 95(10) 22_576 7_665 ?
O11 O12 O14 128(10) 22_576 19_557 ?
O13 O12 O14 113(3) 7_665 19_557 ?
O11 O12 Cl1 84(10) 22_576 . ?
O13 O12 Cl1 68.9(8) 7_665 . ?
O14 O12 Cl1 68.4(9) 19_557 . ?
O11 O12 O14 123(10) 22_576 10_646 ?
O13 O12 O14 38.3(16) 7_665 10_646 ?
O14 O12 O14 75.2(14) 19_557 10_646 ?
Cl1 O12 O14 54.6(8) . 10_646 ?
O11 O12 O13 137(10) 22_576 13_667 ?
O13 O12 O13 76.5(15) 7_665 13_667 ?
O14 O12 O13 36.8(14) 19_557 13_667 ?
Cl1 O12 O13 53.7(6) . 13_667 ?
O14 O12 O13 38.3(8) 10_646 13_667 ?
O11 O12 O13 91(10) 22_576 10_646 ?
O13 O12 O13 121.3(14) 7_665 10_646 ?
O14 O12 O13 37.5(11) 19_557 10_646 ?
Cl1 O12 O13 53.6(6) . 10_646 ?
O14 O12 O13 92.7(12) 10_646 10_646 ?
O13 O12 O13 61.5(10) 13_667 10_646 ?
O11 O12 O14 64(10) 22_576 13_667 ?
O13 O12 O14 34.9(16) 7_665 13_667 ?
O14 O12 O14 119.2(15) 19_557 13_667 ?
Cl1 O12 O14 52.9(5) . 13_667 ?
O14 O12 O14 59.9(8) 10_646 13_667 ?
O13 O12 O14 90.2(11) 13_667 13_667 ?
O13 O12 O14 103.5(8) 10_646 13_667 ?
O11 O12 O11 59(10) 22_576 13_667 ?
O13 O12 O11 116.8(13) 7_665 13_667 ?
O14 O12 O11 68.8(13) 19_557 13_667 ?
Cl1 O12 O11 53.0(6) . 13_667 ?
O14 O12 O11 106.5(12) 10_646 13_667 ?
O13 O12 O11 87.0(10) 13_667 13_667 ?
O13 O12 O11 31.3(9) 10_646 13_667 ?
O14 O12 O11 86.2(9) 13_667 13_667 ?
O11 O12 O11 36(10) 22_576 19_557 ?
O13 O12 O11 68.1(15) 7_665 19_557 ?
O14 O12 O11 116.2(11) 19_557 19_557 ?
Cl1 O12 O11 52.5(7) . 19_557 ?
O14 O12 O11 87.6(13) 10_646 19_557 ?
O13 O12 O11 105.1(11) 13_667 19_557 ?
O13 O12 O11 84.6(11) 10_646 19_557 ?
O14 O12 O11 33.3(11) 13_667 19_557 ?
O11 O12 O11 58.3(12) 13_667 19_557 ?
O11 O12 O12 38(10) 22_576 10_646 ?
O13 O12 O12 66(2) 7_665 10_646 ?
O14 O12 O12 116.4(10) 19_557 10_646 ?
Cl1 O12 O12 51.9(7) . 10_646 ?
O14 O12 O12 85.8(8) 10_646 10_646 ?
O13 O12 O12 104.1(7) 13_667 10_646 ?
O13 O12 O12 85.6(9) 10_646 10_646 ?
O14 O12 O12 31.3(9) 13_667 10_646 ?
O11 O12 O12 59.7(11) 13_667 10_646 ?
O11 O12 O12 2.0(14) 19_557 10_646 ?
O11 O12 O12 61(10) 22_576 7_665 ?
O13 O12 O12 116.2(13) 7_665 7_665 ?
O14 O12 O12 67.7(16) 19_557 7_665 ?
Cl1 O12 O12 51.9(7) . 7_665 ?
O14 O12 O12 105.1(5) 10_646 7_665 ?
O13 O12 O12 85.5(10) 13_667 7_665 ?
O13 O12 O12 30.3(11) 10_646 7_665 ?
O14 O12 O12 86.0(7) 13_667 7_665 ?
O11 O12 O12 1.4(14) 13_667 7_665 ?
O11 O12 O12 58.6(11) 19_557 7_665 ?
O12 O12 O12 60.002(4) 10_646 7_665 ?
O12 O13 O11 4(3) 10_646 19_557 ?
O12 O13 O14 110(2) 10_646 7_665 ?
O11 O13 O14 113(2) 19_557 7_665 ?
O12 O13 O14 116(3) 10_646 22_576 ?
O11 O13 O14 112(2) 19_557 22_576 ?
O14 O13 O14 101.2(16) 7_665 22_576 ?
O12 O13 Cl1 74.1(10) 10_646 . ?
O11 O13 Cl1 73.5(8) 19_557 . ?
O14 O13 Cl1 68.0(8) 7_665 . ?
O14 O13 Cl1 67.8(8) 22_576 . ?
O12 O13 O14 34.1(15) 10_646 13_667 ?
O11 O13 O14 37.3(18) 19_557 13_667 ?
O14 O13 O14 75.6(13) 7_665 13_667 ?
O14 O13 O14 121.4(13) 22_576 13_667 ?
Cl1 O13 O14 56.7(5) . 13_667 ?
O12 O13 O12 124.2(14) 10_646 13_667 ?
O11 O13 O12 125.5(15) 19_557 13_667 ?
O14 O13 O12 32.4(11) 7_665 13_667 ?
O14 O13 O12 68.8(15) 22_576 13_667 ?
Cl1 O13 O12 56.1(6) . 13_667 ?
O14 O13 O12 93.0(11) 13_667 13_667 ?
O12 O13 O12 84(3) 10_646 7_665 ?
O11 O13 O12 79.6(16) 19_557 7_665 ?
O14 O13 O12 116.1(10) 7_665 7_665 ?
O14 O13 O12 32.5(11) 22_576 7_665 ?
Cl1 O13 O12 56.0(7) . 7_665 ?
O14 O13 O12 95.6(13) 13_667 7_665 ?
O12 O13 O12 87.7(11) 13_667 7_665 ?
O12 O13 O11 81.2(17) 10_646 13_667 ?
O11 O13 O11 77(3) 19_557 13_667 ?
O14 O13 O11 117.2(15) 7_665 13_667 ?
O14 O13 O11 34.9(19) 22_576 13_667 ?
Cl1 O13 O11 55.7(6) . 13_667 ?
O14 O13 O11 93.7(11) 13_667 13_667 ?
O12 O13 O11 89.4(11) 13_667 13_667 ?
O12 O13 O11 2.5(17) 7_665 13_667 ?
O12 O13 O13 71.8(13) 10_646 22_576 ?
O11 O13 O13 75.1(16) 19_557 22_576 ?
O14 O13 O13 37.8(13) 7_665 22_576 ?
O14 O13 O13 115.9(13) 22_576 22_576 ?
Cl1 O13 O13 53.3(5) . 22_576 ?
O14 O13 O13 37.8(7) 13_667 22_576 ?
O12 O13 O13 59.4(14) 13_667 22_576 ?
O12 O13 O13 108.9(5) 7_665 22_576 ?
O11 O13 O13 108.3(6) 13_667 22_576 ?
O12 O13 O13 126.0(10) 10_646 19_557 ?
O11 O13 O13 124.4(9) 19_557 19_557 ?
O14 O13 O13 64.0(14) 7_665 19_557 ?
O14 O13 O13 37.3(9) 22_576 19_557 ?
Cl1 O13 O13 53.3(5) . 19_557 ?
O14 O13 O13 107.6(9) 13_667 19_557 ?
O12 O13 O13 31.6(10) 13_667 19_557 ?
O12 O13 O13 59.2(8) 7_665 19_557 ?
O11 O13 O13 61.2(12) 13_667 19_557 ?
O13 O13 O13 84.2(17) 22_576 19_557 ?
O12 O13 O11 122.7(15) 10_646 10_646 ?
O11 O13 O11 123.9(13) 19_557 10_646 ?
O14 O13 O11 32.5(10) 7_665 10_646 ?
O14 O13 O11 68.7(15) 22_576 10_646 ?
Cl1 O13 O11 54.5(9) . 10_646 ?
O14 O13 O11 91.7(13) 13_667 10_646 ?
O12 O13 O11 1.6(11) 13_667 10_646 ?
O12 O13 O11 86.9(12) 7_665 10_646 ?
O11 O13 O11 88.5(13) 13_667 10_646 ?
O13 O13 O11 58.5(13) 22_576 10_646 ?
O13 O13 O11 31.5(12) 19_557 10_646 ?
O12 O14 O11 3(3) 22_576 7_665 ?
O12 O14 O13 110.8(19) 22_576 10_646 ?
O11 O14 O13 112(2) 7_665 10_646 ?
O12 O14 O13 110.0(19) 22_576 19_557 ?
O11 O14 O13 107(3) 7_665 19_557 ?
O13 O14 O13 105.0(16) 10_646 19_557 ?
O12 O14 Cl1 73.2(8) 22_576 . ?
O11 O14 Cl1 71.8(11) 7_665 . ?
O13 O14 Cl1 68.0(8) 10_646 . ?
O13 O14 Cl1 67.7(8) 19_557 . ?
O12 O14 O13 32.7(14) 22_576 13_667 ?
O11 O14 O13 34.3(17) 7_665 13_667 ?
O13 O14 O13 78.2(13) 10_646 13_667 ?
O13 O14 O13 118.4(15) 19_557 13_667 ?
Cl1 O14 O13 56.7(6) . 13_667 ?
O12 O14 O12 125.2(12) 22_576 7_665 ?
O11 O14 O12 125.0(13) 7_665 7_665 ?
O13 O14 O12 32.2(10) 10_646 7_665 ?
O13 O14 O12 72.8(14) 19_557 7_665 ?
Cl1 O14 O12 57.1(7) . 7_665 ?
O13 O14 O12 95.7(12) 13_667 7_665 ?
O12 O14 O14 71.1(15) 22_576 19_557 ?
O11 O14 O14 72.8(13) 7_665 19_557 ?
O13 O14 O14 39.7(13) 10_646 19_557 ?
O13 O14 O14 119.3(11) 19_557 19_557 ?
Cl1 O14 O14 54.4(4) . 19_557 ?
O13 O14 O14 38.5(8) 13_667 19_557 ?
O12 O14 O14 62.3(14) 7_665 19_557 ?
O12 O14 O14 125.2(8) 22_576 22_576 ?
O11 O14 O14 123.0(14) 7_665 22_576 ?
O13 O14 O14 65.9(14) 10_646 22_576 ?
O13 O14 O14 39.1(10) 19_557 22_576 ?
Cl1 O14 O14 54.4(4) . 22_576 ?
O13 O14 O14 109.8(8) 13_667 22_576 ?
O12 O14 O14 33.7(11) 7_665 22_576 ?
O14 O14 O14 88.6(17) 19_557 22_576 ?
O12 O14 O11 123.3(17) 22_576 13_667 ?
O11 O14 O11 123.2(15) 7_665 13_667 ?
O13 O14 O11 30.9(11) 10_646 13_667 ?
O13 O14 O11 74.1(17) 19_557 13_667 ?
Cl1 O14 O11 55.9(6) . 13_667 ?
O13 O14 O11 93.6(11) 13_667 13_667 ?
O12 O14 O11 2.1(13) 7_665 13_667 ?
O14 O14 O11 60.2(14) 19_557 13_667 ?
O14 O14 O11 35.0(12) 22_576 13_667 ?
O12 O14 O11 79.0(15) 22_576 10_646 ?
O11 O14 O11 76(3) 7_665 10_646 ?
O13 O14 O11 117.2(11) 10_646 10_646 ?
O13 O14 O11 31.0(12) 19_557 10_646 ?
Cl1 O14 O11 55.8(8) . 10_646 ?
O13 O14 O11 91.7(16) 13_667 10_646 ?
O12 O14 O11 90.0(12) 7_665 10_646 ?
O14 O14 O11 109.0(7) 19_557 10_646 ?
O14 O14 O11 60.0(9) 22_576 10_646 ?
O11 O14 O11 90.4(13) 13_667 10_646 ?
O12 O14 O12 81.0(19) 22_576 13_667 ?
O11 O14 O12 77.8(19) 7_665 13_667 ?
O13 O14 O12 115.6(12) 10_646 13_667 ?
O13 O14 O12 29.1(16) 19_557 13_667 ?
Cl1 O14 O12 55.2(6) . 13_667 ?
O13 O14 O12 92.9(10) 13_667 13_667 ?
O12 O14 O12 88.0(11) 7_665 13_667 ?
O14 O14 O12 108.9(5) 19_557 13_667 ?
O14 O14 O12 57.8(11) 22_576 13_667 ?
O11 O14 O12 88.4(10) 13_667 13_667 ?
O11 O14 O12 2.2(17) 10_646 13_667 ?
O21 Cl2 O22 108.9(3) . 9 ?
O21 Cl2 O22 108.9(3) . . ?
O22 Cl2 O22 110.1(3) 9 . ?
O21 Cl2 O22 108.9(3) . 5 ?
O22 Cl2 O22 110.1(2) 9 5 ?
O22 Cl2 O22 110.1(2) . 5 ?
O31 Cl3 O32 109.2(3) . 9 ?
O31 Cl3 O32 109.2(3) . . ?
O32 Cl3 O32 109.7(3) 9 . ?
O31 Cl3 O32 109.2(3) . 5 ?
O32 Cl3 O32 109.7(3) 9 5 ?
O32 Cl3 O32 109.7(3) . 5 ?
O42 Cl4 Cl4 180(3) 13_677 13_677 ?
O42 Cl4 O42 180.0(18) 13_677 . ?
Cl4 Cl4 O42 0.0(11) 13_677 . ?
O42 Cl4 O41 71.4(4) 13_677 6_467 ?
Cl4 Cl4 O41 108.6(4) 13_677 6_467 ?
O42 Cl4 O41 108.6(4) . 6_467 ?
O42 Cl4 O41 71.4(4) 13_677 12_675 ?
Cl4 Cl4 O41 108.6(4) 13_677 12_675 ?
O42 Cl4 O41 108.6(4) . 12_675 ?
O41 Cl4 O41 110.4(4) 6_467 12_675 ?
O42 Cl4 O41 71.4(4) 13_677 . ?
Cl4 Cl4 O41 108.6(4) 13_677 . ?
O42 Cl4 O41 108.6(4) . . ?
O41 Cl4 O41 110.4(4) 6_467 . ?
O41 Cl4 O41 110.4(4) 12_675 . ?
O42 Cl4 O41 135.0(3) 13_677 13_677 ?
Cl4 Cl4 O41 45.0(3) 13_677 13_677 ?
O42 Cl4 O41 45.0(3) . 13_677 ?
O41 Cl4 O41 83.7(4) 6_467 13_677 ?
O41 Cl4 O41 83.7(4) 12_675 13_677 ?
O41 Cl4 O41 153.6(4) . 13_677 ?
O42 Cl4 O41 135.0(3) 13_677 18_765 ?
Cl4 Cl4 O41 45.0(3) 13_677 18_765 ?
O42 Cl4 O41 45.0(3) . 18_765 ?
O41 Cl4 O41 153.6(4) 6_467 18_765 ?
O41 Cl4 O41 83.7(4) 12_675 18_765 ?
O41 Cl4 O41 83.7(4) . 18_765 ?
O41 Cl4 O41 75.6(4) 13_677 18_765 ?
O42 Cl4 O41 135.0(3) 13_677 24_557 ?
Cl4 Cl4 O41 45.0(3) 13_677 24_557 ?
O42 Cl4 O41 45.0(3) . 24_557 ?
O41 Cl4 O41 83.7(4) 6_467 24_557 ?
O41 Cl4 O41 153.6(4) 12_675 24_557 ?
O41 Cl4 O41 83.7(4) . 24_557 ?
O41 Cl4 O41 75.6(4) 13_677 24_557 ?
O41 Cl4 O41 75.6(4) 18_765 24_557 ?
O42 O41 Cl4 17(2) 13_677 . ?
O42 O41 Cl4 43.0(19) 13_677 13_677 ?
Cl4 O41 Cl4 26.4(4) . 13_677 ?
Cl4 O42 Cl4 0(2) 13_677 . ?
Cl4 O42 O41 92(2) 13_677 13_677 ?
Cl4 O42 O41 92(2) . 13_677 ?
Cl4 O42 O41 92(2) 13_677 18_765 ?
Cl4 O42 O41 92(2) . 18_765 ?
O41 O42 O41 119.9(2) 13_677 18_765 ?
Cl4 O42 O41 92(2) 13_677 24_557 ?
Cl4 O42 O41 92(2) . 24_557 ?
O41 O42 O41 119.9(2) 13_677 24_557 ?
O41 O42 O41 119.9(2) 18_765 24_557 ?
Cl4 O42 O42 0.0(19) 13_677 13_677 ?
Cl4 O42 O42 0.0(10) . 13_677 ?
O41 O42 O42 92(2) 13_677 13_677 ?
O41 O42 O42 92(2) 18_765 13_677 ?
O41 O42 O42 92(2) 24_557 13_677 ?

loop_
_geom_bond_atom_site_label_1
_geom_bond_atom_site_label_2
_geom_bond_distance
_geom_bond_site_symmetry_2
_geom_bond_publ_flag
Pr1 O2 2.474(3) . ?
Pr1 O4 2.475(3) . ?
Pr1 O6 2.484(3) . ?
Pr1 O3 2.526(3) 24_656 ?
Pr1 O5 2.527(3) . ?
Pr1 O7 2.528(3) . ?
Pr1 O8 2.530(3) . ?
Pr1 O1 2.535(3) 22_565 ?
Pr1 N1 2.617(3) . ?
O1 C1 1.242(4) . ?
O1 Pr1 2.536(3) 19_656 ?
O2 C1 1.268(5) . ?
O3 C7 1.240(4) . ?
O3 Pr1 2.526(3) 18_655 ?
O4 C7 1.269(5) . ?
N1 C2 1.338(5) . ?
N1 C6 1.340(5) . ?
C1 C2 1.511(5) . ?
C2 C3 1.383(5) . ?
C3 C4 1.378(6) . ?
C3 H3A 0.9300 . ?
C4 C5 1.384(6) . ?
C4 H4A 0.9300 . ?
C5 C6 1.375(5) . ?
C5 H5A 0.9300 . ?
C6 C7 1.507(5) . ?
O5 H2 0.8500(11) . ?
O5 H1 0.8500(11) . ?
O6 H4 0.8500(11) . ?
O6 H3 0.8500(11) . ?
O7 H5 0.8500(11) . ?
O7 H6 0.8500(11) . ?
O8 H7 0.8501(11) . ?
O8 H8 0.8501(11) . ?
Cl1 O13 1.414(9) 13_667 ?
Cl1 O13 1.414(9) 7_665 ?
Cl1 O13 1.414(9) . ?
Cl1 O13 1.414(9) 19_557 ?
Cl1 O13 1.414(9) 22_576 ?
Cl1 O13 1.414(9) 10_646 ?
Cl1 O14 1.414(9) 10_646 ?
Cl1 O14 1.415(9) 7_665 ?
Cl1 O14 1.415(9) 19_557 ?
Cl1 O14 1.415(9) . ?
Cl1 O14 1.415(9) 22_576 ?
Cl1 O14 1.415(9) 13_667 ?
O11 O12 0.07(5) 19_557 ?
O11 O13 0.92(3) 22_576 ?
O11 O14 0.99(3) 10_646 ?
O11 O14 1.65(3) 13_667 ?
O11 O14 1.66(3) 7_665 ?
O11 O13 1.66(2) 13_667 ?
O11 O13 1.70(3) 7_665 ?
O11 O11 1.71(4) 10_646 ?
O11 O11 1.71(4) 7_665 ?
O11 O12 1.74(2) 13_667 ?
O11 O12 1.77(2) 22_576 ?
O12 O11 0.07(5) 22_576 ?
O12 O13 0.91(2) 7_665 ?
O12 O14 0.95(2) 19_557 ?
O12 O14 1.61(3) 10_646 ?
O12 O13 1.65(2) 13_667 ?
O12 O13 1.66(2) 10_646 ?
O12 O14 1.69(2) 13_667 ?
O12 O11 1.74(2) 13_667 ?
O12 O11 1.77(2) 19_557 ?
O12 O12 1.80(3) 10_646 ?
O12 O12 1.80(3) 7_665 ?
O13 O12 0.91(2) 10_646 ?
O13 O11 0.92(3) 19_557 ?
O13 O14 1.06(2) 7_665 ?
O13 O14 1.072(19) 22_576 ?
O13 O14 1.552(19) 13_667 ?
O13 O12 1.65(2) 13_667 ?
O13 O12 1.66(2) 7_665 ?
O13 O11 1.66(2) 13_667 ?
O13 O13 1.69(2) 22_576 ?
O13 O13 1.69(2) 19_557 ?
O13 O11 1.70(3) 10_646 ?
O14 O12 0.95(2) 22_576 ?
O14 O11 0.99(3) 7_665 ?
O14 O13 1.06(2) 10_646 ?
O14 O13 1.072(19) 19_557 ?
O14 O13 1.552(19) 13_667 ?
O14 O12 1.61(3) 7_665 ?
O14 O14 1.647(19) 19_557 ?
O14 O14 1.647(19) 22_576 ?
O14 O11 1.65(3) 13_667 ?
O14 O11 1.66(3) 10_646 ?
O14 O12 1.69(2) 13_667 ?
Cl2 O21 1.386(10) . ?
Cl2 O22 1.410(4) 9 ?
Cl2 O22 1.410(4) . ?
Cl2 O22 1.410(4) 5 ?
Cl3 O31 1.340(11) . ?
Cl3 O32 1.400(4) 9 ?
Cl3 O32 1.400(4) . ?
Cl3 O32 1.400(4) 5 ?
Cl4 O42 0.41(5) 13_677 ?
Cl4 Cl4 0.901(11) 13_677 ?
Cl4 O42 1.31(4) . ?
Cl4 O41 1.433(7) 6_467 ?
Cl4 O41 1.433(7) 12_675 ?
Cl4 O41 1.433(7) . ?
Cl4 O41 1.920(9) 13_677 ?
Cl4 O41 1.920(9) 18_765 ?
Cl4 O41 1.920(9) 24_557 ?
O41 O42 1.359(7) 13_677 ?
O41 Cl4 1.920(9) 13_677 ?
O42 Cl4 0.41(5) 13_677 ?
O42 O41 1.359(7) 13_677 ?
O42 O41 1.359(7) 18_765 ?
O42 O41 1.359(7) 24_557 ?
O42 O42 1.72(9) 13_677 ?

loop_
_geom_torsion_atom_site_label_1
_geom_torsion_atom_site_label_2
_geom_torsion_atom_site_label_3
_geom_torsion_atom_site_label_4
_geom_torsion
_geom_torsion_site_symmetry_1
_geom_torsion_site_symmetry_2
_geom_torsion_site_symmetry_3
_geom_torsion_site_symmetry_4
_geom_torsion_publ_flag
O4 Pr1 O2 C1 9.2(3) . . . . ?
O6 Pr1 O2 C1 157.5(3) . . . . ?
O3 Pr1 O2 C1 -130.6(3) 24_656 . . . ?
O5 Pr1 O2 C1 81.0(3) . . . . ?
O7 Pr1 O2 C1 -121.2(3) . . . . ?
O8 Pr1 O2 C1 -59.3(3) . . . . ?
O1 Pr1 O2 C1 115.1(3) 22_565 . . . ?
N1 Pr1 O2 C1 6.3(3) . . . . ?
O2 Pr1 O4 C7 -5.1(3) . . . . ?
O6 Pr1 O4 C7 -125.9(3) . . . . ?
O3 Pr1 O4 C7 95.0(3) 24_656 . . . ?
O5 Pr1 O4 C7 -75.1(3) . . . . ?
O7 Pr1 O4 C7 145.7(3) . . . . ?
O8 Pr1 O4 C7 71.9(3) . . . . ?
O1 Pr1 O4 C7 -148.0(3) 22_565 . . . ?
N1 Pr1 O4 C7 -2.3(3) . . . . ?
O2 Pr1 N1 C2 -1.2(3) . . . . ?
O4 Pr1 N1 C2 -178.5(3) . . . . ?
O6 Pr1 N1 C2 -40.9(3) . . . . ?
O3 Pr1 N1 C2 44.5(3) 24_656 . . . ?
O5 Pr1 N1 C2 -87.7(3) . . . . ?
O7 Pr1 N1 C2 133.0(3) . . . . ?
O8 Pr1 N1 C2 100.3(3) . . . . ?
O1 Pr1 N1 C2 -138.3(3) 22_565 . . . ?
O2 Pr1 N1 C6 177.5(3) . . . . ?
O4 Pr1 N1 C6 0.2(3) . . . . ?
O6 Pr1 N1 C6 137.8(3) . . . . ?
O3 Pr1 N1 C6 -136.8(3) 24_656 . . . ?
O5 Pr1 N1 C6 91.0(3) . . . . ?
O7 Pr1 N1 C6 -48.3(3) . . . . ?
O8 Pr1 N1 C6 -81.0(3) . . . . ?
O1 Pr1 N1 C6 40.4(3) 22_565 . . . ?
Pr1 O1 C1 O2 0.6(7) 19_656 . . . ?
Pr1 O1 C1 C2 179.9(2) 19_656 . . . ?
Pr1 O2 C1 O1 169.4(3) . . . . ?
Pr1 O2 C1 C2 -9.9(5) . . . . ?
C6 N1 C2 C3 -1.9(6) . . . . ?
Pr1 N1 C2 C3 176.9(3) . . . . ?
C6 N1 C2 C1 178.8(3) . . . . ?
Pr1 N1 C2 C1 -2.5(4) . . . . ?
O1 C1 C2 N1 -171.9(3) . . . . ?
O2 C1 C2 N1 7.4(5) . . . . ?
O1 C1 C2 C3 8.7(6) . . . . ?
O2 C1 C2 C3 -171.9(4) . . . . ?
N1 C2 C3 C4 1.7(6) . . . . ?
C1 C2 C3 C4 -179.0(4) . . . . ?
C2 C3 C4 C5 -0.8(7) . . . . ?
C3 C4 C5 C6 0.2(7) . . . . ?
C2 N1 C6 C5 1.2(6) . . . . ?
Pr1 N1 C6 C5 -177.6(3) . . . . ?
C2 N1 C6 C7 -180.0(3) . . . . ?
Pr1 N1 C6 C7 1.3(4) . . . . ?
C4 C5 C6 N1 -0.3(7) . . . . ?
C4 C5 C6 C7 -179.1(4) . . . . ?
Pr1 O3 C7 O4 -4.7(6) 18_655 . . . ?
Pr1 O3 C7 C6 175.2(2) 18_655 . . . ?
Pr1 O4 C7 O3 -176.3(3) . . . . ?
Pr1 O4 C7 C6 3.8(5) . . . . ?
N1 C6 C7 O3 177.0(3) . . . . ?
C5 C6 C7 O3 -4.2(6) . . . . ?
N1 C6 C7 O4 -3.1(5) . . . . ?
C5 C6 C7 O4 175.8(4) . . . . ?
O13 Cl1 O11 O12 84(29) 13_667 . . 19_557 ?
O13 Cl1 O11 O12 6(29) 7_665 . . 19_557 ?
O13 Cl1 O11 O12 -96(29) . . . 19_557 ?
O13 Cl1 O11 O12 -174(29) 19_557 . . 19_557 ?
O13 Cl1 O11 O12 -79(30) 22_576 . . 19_557 ?
O13 Cl1 O11 O12 101(30) 10_646 . . 19_557 ?
O14 Cl1 O11 O12 43(27) 10_646 . . 19_557 ?
O14 Cl1 O11 O12 -117(29) 7_665 . . 19_557 ?
O14 Cl1 O11 O12 63(29) 19_557 . . 19_557 ?
O14 Cl1 O11 O12 139(29) . . . 19_557 ?
O14 Cl1 O11 O12 -137(27) 22_576 . . 19_557 ?
O14 Cl1 O11 O12 -41(29) 13_667 . . 19_557 ?
O13 Cl1 O11 O13 163(2) 13_667 . . 22_576 ?
O13 Cl1 O11 O13 84.7(16) 7_665 . . 22_576 ?
O13 Cl1 O11 O13 -17(2) . . . 22_576 ?
O13 Cl1 O11 O13 -95.3(16) 19_557 . . 22_576 ?
O13 Cl1 O11 O13 179.996(8) 10_646 . . 22_576 ?
O14 Cl1 O11 O13 121(3) 10_646 . . 22_576 ?
O14 Cl1 O11 O13 -38.6(16) 7_665 . . 22_576 ?
O14 Cl1 O11 O13 141.4(16) 19_557 . . 22_576 ?
O14 Cl1 O11 O13 -142.3(18) . . . 22_576 ?
O14 Cl1 O11 O13 -59(3) 22_576 . . 22_576 ?
O14 Cl1 O11 O13 37.7(18) 13_667 . . 22_576 ?
O13 Cl1 O11 O14 41(2) 13_667 . . 10_646 ?
O13 Cl1 O11 O14 -36.8(19) 7_665 . . 10_646 ?
O13 Cl1 O11 O14 -139(2) . . . 10_646 ?
O13 Cl1 O11 O14 143.2(19) 19_557 . . 10_646 ?
O13 Cl1 O11 O14 -121(3) 22_576 . . 10_646 ?
O13 Cl1 O11 O14 59(3) 10_646 . . 10_646 ?
O14 Cl1 O11 O14 -160(3) 7_665 . . 10_646 ?
O14 Cl1 O11 O14 20(3) 19_557 . . 10_646 ?
O14 Cl1 O11 O14 96.3(17) . . . 10_646 ?
O14 Cl1 O11 O14 180.001(11) 22_576 . . 10_646 ?
O14 Cl1 O11 O14 -83.7(17) 13_667 . . 10_646 ?
O13 Cl1 O11 O14 124.9(11) 13_667 . . 13_667 ?
O13 Cl1 O11 O14 47.0(10) 7_665 . . 13_667 ?
O13 Cl1 O11 O14 -55.1(11) . . . 13_667 ?
O13 Cl1 O11 O14 -133.0(10) 19_557 . . 13_667 ?
O13 Cl1 O11 O14 -37.7(18) 22_576 . . 13_667 ?
O13 Cl1 O11 O14 142.3(18) 10_646 . . 13_667 ?
O14 Cl1 O11 O14 83.7(17) 10_646 . . 13_667 ?
O14 Cl1 O11 O14 -76.3(11) 7_665 . . 13_667 ?
O14 Cl1 O11 O14 103.7(11) 19_557 . . 13_667 ?
O14 Cl1 O11 O14 180.0 . . . 13_667 ?
O14 Cl1 O11 O14 -96.3(17) 22_576 . . 13_667 ?
O13 Cl1 O11 O14 -158.8(13) 13_667 . . 7_665 ?
O13 Cl1 O11 O14 123.3(13) 7_665 . . 7_665 ?
O13 Cl1 O11 O14 21.2(13) . . . 7_665 ?
O13 Cl1 O11 O14 -56.7(13) 19_557 . . 7_665 ?
O13 Cl1 O11 O14 38.6(16) 22_576 . . 7_665 ?
O13 Cl1 O11 O14 -141.4(16) 10_646 . . 7_665 ?
O14 Cl1 O11 O14 160(3) 10_646 . . 7_665 ?
O14 Cl1 O11 O14 179.997(11) 19_557 . . 7_665 ?
O14 Cl1 O11 O14 -103.7(11) . . . 7_665 ?
O14 Cl1 O11 O14 -20(3) 22_576 . . 7_665 ?
O14 Cl1 O11 O14 76.3(11) 13_667 . . 7_665 ?
O13 Cl1 O11 O13 -77.9(9) 7_665 . . 13_667 ?
O13 Cl1 O11 O13 180.002(8) . . . 13_667 ?
O13 Cl1 O11 O13 102.1(9) 19_557 . . 13_667 ?
O13 Cl1 O11 O13 -163(2) 22_576 . . 13_667 ?
O13 Cl1 O11 O13 17(2) 10_646 . . 13_667 ?
O14 Cl1 O11 O13 -41(2) 10_646 . . 13_667 ?
O14 Cl1 O11 O13 158.8(13) 7_665 . . 13_667 ?
O14 Cl1 O11 O13 -21.2(13) 19_557 . . 13_667 ?
O14 Cl1 O11 O13 55.1(11) . . . 13_667 ?
O14 Cl1 O11 O13 139(2) 22_576 . . 13_667 ?
O14 Cl1 O11 O13 -124.9(11) 13_667 . . 13_667 ?
O13 Cl1 O11 O13 77.9(9) 13_667 . . 7_665 ?
O13 Cl1 O11 O13 -102.1(9) . . . 7_665 ?
O13 Cl1 O11 O13 179.995(7) 19_557 . . 7_665 ?
O13 Cl1 O11 O13 -84.7(16) 22_576 . . 7_665 ?
O13 Cl1 O11 O13 95.3(16) 10_646 . . 7_665 ?
O14 Cl1 O11 O13 36.8(19) 10_646 . . 7_665 ?
O14 Cl1 O11 O13 -123.3(13) 7_665 . . 7_665 ?
O14 Cl1 O11 O13 56.7(13) 19_557 . . 7_665 ?
O14 Cl1 O11 O13 133.0(10) . . . 7_665 ?
O14 Cl1 O11 O13 -143.2(19) 22_576 . . 7_665 ?
O14 Cl1 O11 O13 -47.0(10) 13_667 . . 7_665 ?
O13 Cl1 O11 O11 -116.0(12) 13_667 . . 10_646 ?
O13 Cl1 O11 O11 166.1(12) 7_665 . . 10_646 ?
O13 Cl1 O11 O11 64.0(12) . . . 10_646 ?
O13 Cl1 O11 O11 -13.9(12) 19_557 . . 10_646 ?
O13 Cl1 O11 O11 81(2) 22_576 . . 10_646 ?
O13 Cl1 O11 O11 -99(2) 10_646 . . 10_646 ?
O14 Cl1 O11 O11 -157(2) 10_646 . . 10_646 ?
O14 Cl1 O11 O11 42.8(17) 7_665 . . 10_646 ?
O14 Cl1 O11 O11 -137.2(17) 19_557 . . 10_646 ?
O14 Cl1 O11 O11 -60.9(17) . . . 10_646 ?
O14 Cl1 O11 O11 23(2) 22_576 . . 10_646 ?
O14 Cl1 O11 O11 119.1(17) 13_667 . . 10_646 ?
O13 Cl1 O11 O11 -39.6(14) 13_667 . . 7_665 ?
O13 Cl1 O11 O11 -117.5(13) 7_665 . . 7_665 ?
O13 Cl1 O11 O11 140.4(14) . . . 7_665 ?
O13 Cl1 O11 O11 62.5(13) 19_557 . . 7_665 ?
O13 Cl1 O11 O11 157.8(18) 22_576 . . 7_665 ?
O13 Cl1 O11 O11 -22.2(18) 10_646 . . 7_665 ?
O14 Cl1 O11 O11 -81(3) 10_646 . . 7_665 ?
O14 Cl1 O11 O11 119.2(11) 7_665 . . 7_665 ?
O14 Cl1 O11 O11 -60.8(11) 19_557 . . 7_665 ?
O14 Cl1 O11 O11 15.5(16) . . . 7_665 ?
O14 Cl1 O11 O11 99(3) 22_576 . . 7_665 ?
O14 Cl1 O11 O11 -164.5(16) 13_667 . . 7_665 ?
O13 Cl1 O11 O12 -118.4(12) 13_667 . . 13_667 ?
O13 Cl1 O11 O12 163.7(13) 7_665 . . 13_667 ?
O13 Cl1 O11 O12 61.6(12) . . . 13_667 ?
O13 Cl1 O11 O12 -16.4(13) 19_557 . . 13_667 ?
O13 Cl1 O11 O12 78.9(17) 22_576 . . 13_667 ?
O13 Cl1 O11 O12 -101.1(17) 10_646 . . 13_667 ?
O14 Cl1 O11 O12 -160(2) 10_646 . . 13_667 ?
O14 Cl1 O11 O12 40.4(9) 7_665 . . 13_667 ?
O14 Cl1 O11 O12 -139.6(9) 19_557 . . 13_667 ?
O14 Cl1 O11 O12 -63.3(10) . . . 13_667 ?
O14 Cl1 O11 O12 20(2) 22_576 . . 13_667 ?
O14 Cl1 O11 O12 116.7(10) 13_667 . . 13_667 ?
O13 Cl1 O11 O12 -38.6(10) 13_667 . . 22_576 ?
O13 Cl1 O11 O12 -116.5(11) 7_665 . . 22_576 ?
O13 Cl1 O11 O12 141.4(10) . . . 22_576 ?
O13 Cl1 O11 O12 63.5(11) 19_557 . . 22_576 ?
O13 Cl1 O11 O12 159(2) 22_576 . . 22_576 ?
O13 Cl1 O11 O12 -21(2) 10_646 . . 22_576 ?
O14 Cl1 O11 O12 -79.8(17) 10_646 . . 22_576 ?
O14 Cl1 O11 O12 120.2(17) 7_665 . . 22_576 ?
O14 Cl1 O11 O12 -59.8(17) 19_557 . . 22_576 ?
O14 Cl1 O11 O12 16.5(13) . . . 22_576 ?
O14 Cl1 O11 O12 100.2(17) 22_576 . . 22_576 ?
O14 Cl1 O11 O12 -163.5(13) 13_667 . . 22_576 ?
O13 Cl1 O12 O11 174(29) 13_667 . . 22_576 ?
O13 Cl1 O12 O11 -98(29) 7_665 . . 22_576 ?
O13 Cl1 O12 O11 -6(29) . . . 22_576 ?
O13 Cl1 O12 O11 82(29) 19_557 . . 22_576 ?
O13 Cl1 O12 O11 -85(29) 22_576 . . 22_576 ?
O13 Cl1 O12 O11 95(29) 10_646 . . 22_576 ?
O14 Cl1 O12 O11 -138(29) 10_646 . . 22_576 ?
O14 Cl1 O12 O11 -45(29) 7_665 . . 22_576 ?
O14 Cl1 O12 O11 135(29) 19_557 . . 22_576 ?
O14 Cl1 O12 O11 118(29) . . . 22_576 ?
O14 Cl1 O12 O11 42(29) 22_576 . . 22_576 ?
O14 Cl1 O12 O11 -62(29) 13_667 . . 22_576 ?
O13 Cl1 O12 O13 -88.4(16) 13_667 . . 7_665 ?
O13 Cl1 O12 O13 91.6(16) . . . 7_665 ?
O13 Cl1 O12 O13 -179.994(3) 19_557 . . 7_665 ?
O13 Cl1 O12 O13 13(3) 22_576 . . 7_665 ?
O13 Cl1 O12 O13 -167(3) 10_646 . . 7_665 ?
O14 Cl1 O12 O13 -40.7(19) 10_646 . . 7_665 ?
O14 Cl1 O12 O13 53(3) 7_665 . . 7_665 ?
O14 Cl1 O12 O13 -127(3) 19_557 . . 7_665 ?
O14 Cl1 O12 O13 -144(2) . . . 7_665 ?
O14 Cl1 O12 O13 139.3(19) 22_576 . . 7_665 ?
O14 Cl1 O12 O13 36(2) 13_667 . . 7_665 ?
O13 Cl1 O12 O14 39.0(16) 13_667 . . 19_557 ?
O13 Cl1 O12 O14 127(3) 7_665 . . 19_557 ?
O13 Cl1 O12 O14 -141.0(16) . . . 19_557 ?
O13 Cl1 O12 O14 -53(3) 19_557 . . 19_557 ?
O13 Cl1 O12 O14 140.2(15) 22_576 . . 19_557 ?
O13 Cl1 O12 O14 -39.8(15) 10_646 . . 19_557 ?
O14 Cl1 O12 O14 86.8(12) 10_646 . . 19_557 ?
O14 Cl1 O12 O14 179.994(10) 7_665 . . 19_557 ?
O14 Cl1 O12 O14 -16.8(18) . . . 19_557 ?
O14 Cl1 O12 O14 -93.2(12) 22_576 . . 19_557 ?
O14 Cl1 O12 O14 163.2(18) 13_667 . . 19_557 ?
O13 Cl1 O12 O14 -47.8(9) 13_667 . . 10_646 ?
O13 Cl1 O12 O14 40.7(19) 7_665 . . 10_646 ?
O13 Cl1 O12 O14 132.2(9) . . . 10_646 ?
O13 Cl1 O12 O14 -139.3(19) 19_557 . . 10_646 ?
O13 Cl1 O12 O14 53.4(12) 22_576 . . 10_646 ?
O13 Cl1 O12 O14 -126.6(12) 10_646 . . 10_646 ?
O14 Cl1 O12 O14 93.2(12) 7_665 . . 10_646 ?
O14 Cl1 O12 O14 -86.8(12) 19_557 . . 10_646 ?
O14 Cl1 O12 O14 -103.6(9) . . . 10_646 ?
O14 Cl1 O12 O14 179.998(10) 22_576 . . 10_646 ?
O14 Cl1 O12 O14 76.4(9) 13_667 . . 10_646 ?
O13 Cl1 O12 O13 88.4(16) 7_665 . . 13_667 ?
O13 Cl1 O12 O13 179.999(11) . . . 13_667 ?
O13 Cl1 O12 O13 -91.6(16) 19_557 . . 13_667 ?
O13 Cl1 O12 O13 101.2(12) 22_576 . . 13_667 ?
O13 Cl1 O12 O13 -78.8(12) 10_646 . . 13_667 ?
O14 Cl1 O12 O13 47.8(9) 10_646 . . 13_667 ?
O14 Cl1 O12 O13 141.0(16) 7_665 . . 13_667 ?
O14 Cl1 O12 O13 -39.0(16) 19_557 . . 13_667 ?
O14 Cl1 O12 O13 -55.8(11) . . . 13_667 ?
O14 Cl1 O12 O13 -132.2(9) 22_576 . . 13_667 ?
O14 Cl1 O12 O13 124.2(11) 13_667 . . 13_667 ?
O13 Cl1 O12 O13 78.8(12) 13_667 . . 10_646 ?
O13 Cl1 O12 O13 167(3) 7_665 . . 10_646 ?
O13 Cl1 O12 O13 -101.2(12) . . . 10_646 ?
O13 Cl1 O12 O13 -13(3) 19_557 . . 10_646 ?
O13 Cl1 O12 O13 180.0 22_576 . . 10_646 ?
O14 Cl1 O12 O13 126.6(12) 10_646 . . 10_646 ?
O14 Cl1 O12 O13 -140.2(15) 7_665 . . 10_646 ?
O14 Cl1 O12 O13 39.8(15) 19_557 . . 10_646 ?
O14 Cl1 O12 O13 23.0(10) . . . 10_646 ?
O14 Cl1 O12 O13 -53.4(12) 22_576 . . 10_646 ?
O14 Cl1 O12 O13 -157.0(10) 13_667 . . 10_646 ?
O13 Cl1 O12 O14 -124.2(11) 13_667 . . 13_667 ?
O13 Cl1 O12 O14 -36(2) 7_665 . . 13_667 ?
O13 Cl1 O12 O14 55.8(11) . . . 13_667 ?
O13 Cl1 O12 O14 144(2) 19_557 . . 13_667 ?
O13 Cl1 O12 O14 -23.0(10) 22_576 . . 13_667 ?
O13 Cl1 O12 O14 157.0(10) 10_646 . . 13_667 ?
O14 Cl1 O12 O14 -76.4(9) 10_646 . . 13_667 ?
O14 Cl1 O12 O14 16.8(18) 7_665 . . 13_667 ?
O14 Cl1 O12 O14 -163.2(18) 19_557 . . 13_667 ?
O14 Cl1 O12 O14 180.000(6) . . . 13_667 ?
O14 Cl1 O12 O14 103.6(9) 22_576 . . 13_667 ?
O13 Cl1 O12 O11 118.1(12) 13_667 . . 13_667 ?
O13 Cl1 O12 O11 -153(2) 7_665 . . 13_667 ?
O13 Cl1 O12 O11 -61.9(12) . . . 13_667 ?
O13 Cl1 O12 O11 27(2) 19_557 . . 13_667 ?
O13 Cl1 O12 O11 -140.7(12) 22_576 . . 13_667 ?
O13 Cl1 O12 O11 39.3(12) 10_646 . . 13_667 ?
O14 Cl1 O12 O11 165.9(14) 10_646 . . 13_667 ?
O14 Cl1 O12 O11 -100.9(17) 7_665 . . 13_667 ?
O14 Cl1 O12 O11 79.1(17) 19_557 . . 13_667 ?
O14 Cl1 O12 O11 62.4(12) . . . 13_667 ?
O14 Cl1 O12 O11 -14.1(14) 22_576 . . 13_667 ?
O14 Cl1 O12 O11 -117.6(12) 13_667 . . 13_667 ?
O13 Cl1 O12 O11 -166.4(14) 13_667 . . 19_557 ?
O13 Cl1 O12 O11 -78.0(17) 7_665 . . 19_557 ?
O13 Cl1 O12 O11 13.6(14) . . . 19_557 ?
O13 Cl1 O12 O11 102.0(17) 19_557 . . 19_557 ?
O13 Cl1 O12 O11 -65.2(17) 22_576 . . 19_557 ?
O13 Cl1 O12 O11 114.7(17) 10_646 . . 19_557 ?
O14 Cl1 O12 O11 -118.7(13) 10_646 . . 19_557 ?
O14 Cl1 O12 O11 -25(2) 7_665 . . 19_557 ?
O14 Cl1 O12 O11 155(2) 19_557 . . 19_557 ?
O14 Cl1 O12 O11 137.8(13) . . . 19_557 ?
O14 Cl1 O12 O11 61.3(13) 22_576 . . 19_557 ?
O14 Cl1 O12 O11 -42.2(13) 13_667 . . 19_557 ?
O13 Cl1 O12 O12 -164.0(13) 13_667 . . 10_646 ?
O13 Cl1 O12 O12 -76(3) 7_665 . . 10_646 ?
O13 Cl1 O12 O12 16.0(13) . . . 10_646 ?
O13 Cl1 O12 O12 104(3) 19_557 . . 10_646 ?
O13 Cl1 O12 O12 -62.8(9) 22_576 . . 10_646 ?
O13 Cl1 O12 O12 117.2(9) 10_646 . . 10_646 ?
O14 Cl1 O12 O12 -116.3(11) 10_646 . . 10_646 ?
O14 Cl1 O12 O12 -23.0(15) 7_665 . . 10_646 ?
O14 Cl1 O12 O12 157.0(15) 19_557 . . 10_646 ?
O14 Cl1 O12 O12 140.2(10) . . . 10_646 ?
O14 Cl1 O12 O12 63.7(11) 22_576 . . 10_646 ?
O14 Cl1 O12 O12 -39.8(10) 13_667 . . 10_646 ?
O13 Cl1 O12 O12 117.0(14) 13_667 . . 7_665 ?
O13 Cl1 O12 O12 -155(2) 7_665 . . 7_665 ?
O13 Cl1 O12 O12 -63.0(14) . . . 7_665 ?
O13 Cl1 O12 O12 25(2) 19_557 . . 7_665 ?
O13 Cl1 O12 O12 -141.8(13) 22_576 . . 7_665 ?
O13 Cl1 O12 O12 38.2(13) 10_646 . . 7_665 ?
O14 Cl1 O12 O12 164.8(11) 10_646 . . 7_665 ?
O14 Cl1 O12 O12 -102(2) 7_665 . . 7_665 ?
O14 Cl1 O12 O12 78(2) 19_557 . . 7_665 ?
O14 Cl1 O12 O12 61.3(10) . . . 7_665 ?
O14 Cl1 O12 O12 -15.2(11) 22_576 . . 7_665 ?
O14 Cl1 O12 O12 -118.7(10) 13_667 . . 7_665 ?
O13 Cl1 O13 O12 3(5) 13_667 . . 10_646 ?
O13 Cl1 O13 O12 13(3) 7_665 . . 10_646 ?
O13 Cl1 O13 O12 -167(3) 19_557 . . 10_646 ?
O13 Cl1 O13 O12 79.0(15) 22_576 . . 10_646 ?
O13 Cl1 O13 O12 -101.0(15) 10_646 . . 10_646 ?
O14 Cl1 O13 O12 52(3) 10_646 . . 10_646 ?
O14 Cl1 O13 O12 119(3) 7_665 . . 10_646 ?
O14 Cl1 O13 O12 -61(3) 19_557 . . 10_646 ?
O14 Cl1 O13 O12 -147.4(19) . . . 10_646 ?
O14 Cl1 O13 O12 -128(3) 22_576 . . 10_646 ?
O14 Cl1 O13 O12 32.6(19) 13_667 . . 10_646 ?
O13 Cl1 O13 O11 8(5) 13_667 . . 19_557 ?
O13 Cl1 O13 O11 17(2) 7_665 . . 19_557 ?
O13 Cl1 O13 O11 -163(2) 19_557 . . 19_557 ?
O13 Cl1 O13 O11 83.5(19) 22_576 . . 19_557 ?
O13 Cl1 O13 O11 -96.5(19) 10_646 . . 19_557 ?
O14 Cl1 O13 O11 57(2) 10_646 . . 19_557 ?
O14 Cl1 O13 O11 124(2) 7_665 . . 19_557 ?
O14 Cl1 O13 O11 -56(2) 19_557 . . 19_557 ?
O14 Cl1 O13 O11 -143(2) . . . 19_557 ?
O14 Cl1 O13 O11 -123(2) 22_576 . . 19_557 ?
O14 Cl1 O13 O11 37(2) 13_667 . . 19_557 ?
O13 Cl1 O13 O14 -116(4) 13_667 . . 7_665 ?
O13 Cl1 O13 O14 -106.8(15) 7_665 . . 7_665 ?
O13 Cl1 O13 O14 73.2(15) 19_557 . . 7_665 ?
O13 Cl1 O13 O14 -40.3(15) 22_576 . . 7_665 ?
O13 Cl1 O13 O14 139.7(15) 10_646 . . 7_665 ?
O14 Cl1 O13 O14 -66.9(17) 10_646 . . 7_665 ?
O14 Cl1 O13 O14 -179.993(17) 19_557 . . 7_665 ?
O14 Cl1 O13 O14 93.2(15) . . . 7_665 ?
O14 Cl1 O13 O14 113.1(17) 22_576 . . 7_665 ?
O14 Cl1 O13 O14 -86.8(15) 13_667 . . 7_665 ?
O13 Cl1 O13 O14 131(4) 13_667 . . 22_576 ?
O13 Cl1 O13 O14 140.2(11) 7_665 . . 22_576 ?
O13 Cl1 O13 O14 -39.8(11) 19_557 . . 22_576 ?
O13 Cl1 O13 O14 -153(2) 22_576 . . 22_576 ?
O13 Cl1 O13 O14 27(2) 10_646 . . 22_576 ?
O14 Cl1 O13 O14 180.003(3) 10_646 . . 22_576 ?
O14 Cl1 O13 O14 -113.1(17) 7_665 . . 22_576 ?
O14 Cl1 O13 O14 66.9(17) 19_557 . . 22_576 ?
O14 Cl1 O13 O14 -20(3) . . . 22_576 ?
O14 Cl1 O13 O14 160(3) 13_667 . . 22_576 ?
O13 Cl1 O13 O14 -29(5) 13_667 . . 13_667 ?
O13 Cl1 O13 O14 -20.0(17) 7_665 . . 13_667 ?
O13 Cl1 O13 O14 160.0(17) 19_557 . . 13_667 ?
O13 Cl1 O13 O14 46.4(10) 22_576 . . 13_667 ?
O13 Cl1 O13 O14 -133.6(10) 10_646 . . 13_667 ?
O14 Cl1 O13 O14 20(3) 10_646 . . 13_667 ?
O14 Cl1 O13 O14 86.8(15) 7_665 . . 13_667 ?
O14 Cl1 O13 O14 -93.2(15) 19_557 . . 13_667 ?
O14 Cl1 O13 O14 179.998(6) . . . 13_667 ?
O14 Cl1 O13 O14 -160(3) 22_576 . . 13_667 ?
O13 Cl1 O13 O12 -151(4) 13_667 . . 13_667 ?
O13 Cl1 O13 O12 -141.1(12) 7_665 . . 13_667 ?
O13 Cl1 O13 O12 38.9(12) 19_557 . . 13_667 ?
O13 Cl1 O13 O12 -74.7(15) 22_576 . . 13_667 ?
O13 Cl1 O13 O12 105.3(15) 10_646 . . 13_667 ?
O14 Cl1 O13 O12 -101.3(18) 10_646 . . 13_667 ?
O14 Cl1 O13 O12 -34.3(12) 7_665 . . 13_667 ?
O14 Cl1 O13 O12 145.7(12) 19_557 . . 13_667 ?
O14 Cl1 O13 O12 58.9(13) . . . 13_667 ?
O14 Cl1 O13 O12 78.7(18) 22_576 . . 13_667 ?
O14 Cl1 O13 O12 -121.1(13) 13_667 . . 13_667 ?
O13 Cl1 O13 O12 96(4) 13_667 . . 7_665 ?
O13 Cl1 O13 O12 105.6(10) 7_665 . . 7_665 ?
O13 Cl1 O13 O12 -74.4(10) 19_557 . . 7_665 ?
O13 Cl1 O13 O12 172.0(17) 22_576 . . 7_665 ?
O13 Cl1 O13 O12 -8.0(17) 10_646 . . 7_665 ?
O14 Cl1 O13 O12 145.4(14) 10_646 . . 7_665 ?
O14 Cl1 O13 O12 -147.6(13) 7_665 . . 7_665 ?
O14 Cl1 O13 O12 32.4(13) 19_557 . . 7_665 ?
O14 Cl1 O13 O12 -54.4(17) . . . 7_665 ?
O14 Cl1 O13 O12 -34.6(14) 22_576 . . 7_665 ?
O14 Cl1 O13 O12 125.6(17) 13_667 . . 7_665 ?
O13 Cl1 O13 O11 93(4) 13_667 . . 13_667 ?
O13 Cl1 O13 O11 102.6(15) 7_665 . . 13_667 ?
O13 Cl1 O13 O11 -77.4(15) 19_557 . . 13_667 ?
O13 Cl1 O13 O11 169.1(16) 22_576 . . 13_667 ?
O13 Cl1 O13 O11 -10.9(16) 10_646 . . 13_667 ?
O14 Cl1 O13 O11 142(2) 10_646 . . 13_667 ?
O14 Cl1 O13 O11 -150.6(18) 7_665 . . 13_667 ?
O14 Cl1 O13 O11 29.4(18) 19_557 . . 13_667 ?
O14 Cl1 O13 O11 -57.3(14) . . . 13_667 ?
O14 Cl1 O13 O11 -38(2) 22_576 . . 13_667 ?
O14 Cl1 O13 O11 122.7(14) 13_667 . . 13_667 ?
O13 Cl1 O13 O13 -76(5) 13_667 . . 22_576 ?
O13 Cl1 O13 O13 -66.4(19) 7_665 . . 22_576 ?
O13 Cl1 O13 O13 113.6(19) 19_557 . . 22_576 ?
O13 Cl1 O13 O13 180.003(5) 10_646 . . 22_576 ?
O14 Cl1 O13 O13 -27(2) 10_646 . . 22_576 ?
O14 Cl1 O13 O13 40.3(15) 7_665 . . 22_576 ?
O14 Cl1 O13 O13 -139.7(15) 19_557 . . 22_576 ?
O14 Cl1 O13 O13 133.6(10) . . . 22_576 ?
O14 Cl1 O13 O13 153(2) 22_576 . . 22_576 ?
O14 Cl1 O13 O13 -46.4(10) 13_667 . . 22_576 ?
O13 Cl1 O13 O13 171(4) 13_667 . . 19_557 ?
O13 Cl1 O13 O13 179.996(12) 7_665 . . 19_557 ?
O13 Cl1 O13 O13 -113.6(19) 22_576 . . 19_557 ?
O13 Cl1 O13 O13 66.4(19) 10_646 . . 19_557 ?
O14 Cl1 O13 O13 -140.2(11) 10_646 . . 19_557 ?
O14 Cl1 O13 O13 -73.2(15) 7_665 . . 19_557 ?
O14 Cl1 O13 O13 106.8(15) 19_557 . . 19_557 ?
O14 Cl1 O13 O13 20.0(17) . . . 19_557 ?
O14 Cl1 O13 O13 39.8(11) 22_576 . . 19_557 ?
O14 Cl1 O13 O13 -160.0(17) 13_667 . . 19_557 ?
O13 Cl1 O13 O11 -150(4) 13_667 . . 10_646 ?
O13 Cl1 O13 O11 -140.8(13) 7_665 . . 10_646 ?
O13 Cl1 O13 O11 39.2(13) 19_557 . . 10_646 ?
O13 Cl1 O13 O11 -74.3(13) 22_576 . . 10_646 ?
O13 Cl1 O13 O11 105.7(13) 10_646 . . 10_646 ?
O14 Cl1 O13 O11 -100.9(16) 10_646 . . 10_646 ?
O14 Cl1 O13 O11 -34.0(14) 7_665 . . 10_646 ?
O14 Cl1 O13 O11 146.0(14) 19_557 . . 10_646 ?
O14 Cl1 O13 O11 59.2(16) . . . 10_646 ?
O14 Cl1 O13 O11 79.1(16) 22_576 . . 10_646 ?
O14 Cl1 O13 O11 -120.8(16) 13_667 . . 10_646 ?
O13 Cl1 O14 O12 31.4(18) 13_667 . . 22_576 ?
O13 Cl1 O14 O12 59(2) 7_665 . . 22_576 ?
O13 Cl1 O14 O12 -148.6(18) . . . 22_576 ?
O13 Cl1 O14 O12 -121(2) 19_557 . . 22_576 ?
O13 Cl1 O14 O12 -59(2) 22_576 . . 22_576 ?
O13 Cl1 O14 O12 121(2) 10_646 . . 22_576 ?
O14 Cl1 O14 O12 16.8(19) 10_646 . . 22_576 ?
O14 Cl1 O14 O12 -101.5(16) 7_665 . . 22_576 ?
O14 Cl1 O14 O12 78.5(16) 19_557 . . 22_576 ?
O14 Cl1 O14 O12 -163.2(19) 22_576 . . 22_576 ?
O14 Cl1 O14 O12 -80(13) 13_667 . . 22_576 ?
O13 Cl1 O14 O11 34(2) 13_667 . . 7_665 ?
O13 Cl1 O14 O11 62(3) 7_665 . . 7_665 ?
O13 Cl1 O14 O11 -146(2) . . . 7_665 ?
O13 Cl1 O14 O11 -118(3) 19_557 . . 7_665 ?
O13 Cl1 O14 O11 -56(2) 22_576 . . 7_665 ?
O13 Cl1 O14 O11 124(2) 10_646 . . 7_665 ?
O14 Cl1 O14 O11 20(3) 10_646 . . 7_665 ?
O14 Cl1 O14 O11 -98.5(16) 7_665 . . 7_665 ?
O14 Cl1 O14 O11 81.5(16) 19_557 . . 7_665 ?
O14 Cl1 O14 O11 -160(3) 22_576 . . 7_665 ?
O14 Cl1 O14 O11 -77(16) 13_667 . . 7_665 ?
O13 Cl1 O14 O13 -90.1(14) 13_667 . . 10_646 ?
O13 Cl1 O14 O13 -62.2(18) 7_665 . . 10_646 ?
O13 Cl1 O14 O13 89.9(14) . . . 10_646 ?
O13 Cl1 O14 O13 117.8(18) 19_557 . . 10_646 ?
O13 Cl1 O14 O13 179.999(3) 22_576 . . 10_646 ?
O14 Cl1 O14 O13 -104.6(15) 10_646 . . 10_646 ?
O14 Cl1 O14 O13 137.0(14) 7_665 . . 10_646 ?
O14 Cl1 O14 O13 -43.0(14) 19_557 . . 10_646 ?
O14 Cl1 O14 O13 75.4(15) 22_576 . . 10_646 ?
O14 Cl1 O14 O13 159(14) 13_667 . . 10_646 ?
O13 Cl1 O14 O13 152(3) 13_667 . . 19_557 ?
O13 Cl1 O14 O13 180.002(8) 7_665 . . 19_557 ?
O13 Cl1 O14 O13 -28(3) . . . 19_557 ?
O13 Cl1 O14 O13 62.2(18) 22_576 . . 19_557 ?
O13 Cl1 O14 O13 -117.8(18) 10_646 . . 19_557 ?
O14 Cl1 O14 O13 137.6(11) 10_646 . . 19_557 ?
O14 Cl1 O14 O13 19(2) 7_665 . . 19_557 ?
O14 Cl1 O14 O13 -161(2) 19_557 . . 19_557 ?
O14 Cl1 O14 O13 -42.4(11) 22_576 . . 19_557 ?
O14 Cl1 O14 O13 41(13) 13_667 . . 19_557 ?
O13 Cl1 O14 O13 28(3) 7_665 . . 13_667 ?
O13 Cl1 O14 O13 179.999(4) . . . 13_667 ?
O13 Cl1 O14 O13 -152(3) 19_557 . . 13_667 ?
O13 Cl1 O14 O13 -89.9(14) 22_576 . . 13_667 ?
O13 Cl1 O14 O13 90.1(14) 10_646 . . 13_667 ?
O14 Cl1 O14 O13 -14.6(18) 10_646 . . 13_667 ?
O14 Cl1 O14 O13 -132.9(10) 7_665 . . 13_667 ?
O14 Cl1 O14 O13 47.1(10) 19_557 . . 13_667 ?
O14 Cl1 O14 O13 165.4(18) 22_576 . . 13_667 ?
O14 Cl1 O14 O13 -111(12) 13_667 . . 13_667 ?
O13 Cl1 O14 O12 -124.5(16) 13_667 . . 7_665 ?
O13 Cl1 O14 O12 -96.6(15) 7_665 . . 7_665 ?
O13 Cl1 O14 O12 55.5(16) . . . 7_665 ?
O13 Cl1 O14 O12 83.4(15) 19_557 . . 7_665 ?
O13 Cl1 O14 O12 145.6(13) 22_576 . . 7_665 ?
O13 Cl1 O14 O12 -34.4(13) 10_646 . . 7_665 ?
O14 Cl1 O14 O12 -139.0(11) 10_646 . . 7_665 ?
O14 Cl1 O14 O12 102.6(14) 7_665 . . 7_665 ?
O14 Cl1 O14 O12 -77.4(14) 19_557 . . 7_665 ?
O14 Cl1 O14 O12 41.0(11) 22_576 . . 7_665 ?
O14 Cl1 O14 O12 124(12) 13_667 . . 7_665 ?
O13 Cl1 O14 O14 -47.1(10) 13_667 . . 19_557 ?
O13 Cl1 O14 O14 -19(2) 7_665 . . 19_557 ?
O13 Cl1 O14 O14 132.9(10) . . . 19_557 ?
O13 Cl1 O14 O14 161(2) 19_557 . . 19_557 ?
O13 Cl1 O14 O14 -137.0(14) 22_576 . . 19_557 ?
O13 Cl1 O14 O14 43.0(14) 10_646 . . 19_557 ?
O14 Cl1 O14 O14 -62(2) 10_646 . . 19_557 ?
O14 Cl1 O14 O14 180.003(5) 7_665 . . 19_557 ?
O14 Cl1 O14 O14 118(2) 22_576 . . 19_557 ?
O14 Cl1 O14 O14 -158(12) 13_667 . . 19_557 ?
O13 Cl1 O14 O14 -165.4(18) 13_667 . . 22_576 ?
O13 Cl1 O14 O14 -137.6(11) 7_665 . . 22_576 ?
O13 Cl1 O14 O14 14.6(18) . . . 22_576 ?
O13 Cl1 O14 O14 42.4(11) 19_557 . . 22_576 ?
O13 Cl1 O14 O14 104.6(15) 22_576 . . 22_576 ?
O13 Cl1 O14 O14 -75.4(15) 10_646 . . 22_576 ?
O14 Cl1 O14 O14 179.997(3) 10_646 . . 22_576 ?
O14 Cl1 O14 O14 62(2) 7_665 . . 22_576 ?
O14 Cl1 O14 O14 -118(2) 19_557 . . 22_576 ?
O14 Cl1 O14 O14 83(12) 13_667 . . 22_576 ?
O13 Cl1 O14 O11 -122.5(13) 13_667 . . 13_667 ?
O13 Cl1 O14 O11 -95(2) 7_665 . . 13_667 ?
O13 Cl1 O14 O11 57.5(13) . . . 13_667 ?
O13 Cl1 O14 O11 85(2) 19_557 . . 13_667 ?
O13 Cl1 O14 O11 147.6(12) 22_576 . . 13_667 ?
O13 Cl1 O14 O11 -32.4(12) 10_646 . . 13_667 ?
O14 Cl1 O14 O11 -137.0(14) 10_646 . . 13_667 ?
O14 Cl1 O14 O11 104.6(16) 7_665 . . 13_667 ?
O14 Cl1 O14 O11 -75.4(16) 19_557 . . 13_667 ?
O14 Cl1 O14 O11 43.0(14) 22_576 . . 13_667 ?
O14 Cl1 O14 O11 126(13) 13_667 . . 13_667 ?
O13 Cl1 O14 O11 119.4(19) 13_667 . . 10_646 ?
O13 Cl1 O14 O11 147.3(17) 7_665 . . 10_646 ?
O13 Cl1 O14 O11 -60.6(19) . . . 10_646 ?
O13 Cl1 O14 O11 -32.7(17) 19_557 . . 10_646 ?
O13 Cl1 O14 O11 29.4(18) 22_576 . . 10_646 ?
O13 Cl1 O14 O11 -150.6(18) 10_646 . . 10_646 ?
O14 Cl1 O14 O11 104.8(11) 10_646 . . 10_646 ?
O14 Cl1 O14 O11 -14(2) 7_665 . . 10_646 ?
O14 Cl1 O14 O11 166(2) 19_557 . . 10_646 ?
O14 Cl1 O14 O11 -75.2(11) 22_576 . . 10_646 ?
O14 Cl1 O14 O11 8(16) 13_667 . . 10_646 ?
O13 Cl1 O14 O12 122.0(13) 13_667 . . 13_667 ?
O13 Cl1 O14 O12 150(2) 7_665 . . 13_667 ?
O13 Cl1 O14 O12 -58.0(13) . . . 13_667 ?
O13 Cl1 O14 O12 -30(2) 19_557 . . 13_667 ?
O13 Cl1 O14 O12 32.1(13) 22_576 . . 13_667 ?
O13 Cl1 O14 O12 -147.9(13) 10_646 . . 13_667 ?
O14 Cl1 O14 O12 107.4(14) 10_646 . . 13_667 ?
O14 Cl1 O14 O12 -10.9(13) 7_665 . . 13_667 ?
O14 Cl1 O14 O12 169.1(13) 19_557 . . 13_667 ?
O14 Cl1 O14 O12 -72.6(14) 22_576 . . 13_667 ?
O14 Cl1 O14 O12 11(13) 13_667 . . 13_667 ?
Cl4 Cl4 O41 O42 -179.988(16) 13_677 . . 13_677 ?
O42 Cl4 O41 O42 -179.991(16) . . . 13_677 ?
O41 Cl4 O41 O42 -61.1(5) 6_467 . . 13_677 ?
O41 Cl4 O41 O42 61.1(5) 12_675 . . 13_677 ?
O41 Cl4 O41 O42 -180(100) 13_677 . . 13_677 ?
O41 Cl4 O41 O42 142.0(2) 18_765 . . 13_677 ?
O41 Cl4 O41 O42 -141.9(2) 24_557 . . 13_677 ?
O42 Cl4 O41 Cl4 179.988(12) 13_677 . . 13_677 ?
O42 Cl4 O41 Cl4 -0.003(7) . . . 13_677 ?
O41 Cl4 O41 Cl4 118.9(5) 6_467 . . 13_677 ?
O41 Cl4 O41 Cl4 -118.9(5) 12_675 . . 13_677 ?
O41 Cl4 O41 Cl4 -0.001(4) 13_677 . . 13_677 ?
O41 Cl4 O41 Cl4 -38.1(2) 18_765 . . 13_677 ?
O41 Cl4 O41 Cl4 38.1(2) 24_557 . . 13_677 ?
O42 Cl4 O42 Cl4 104(100) 13_677 . . 13_677 ?
O41 Cl4 O42 Cl4 28(100) 6_467 . . 13_677 ?
O41 Cl4 O42 Cl4 -92(100) 12_675 . . 13_677 ?
O41 Cl4 O42 Cl4 148(100) . . . 13_677 ?
O41 Cl4 O42 Cl4 -32(100) 13_677 . . 13_677 ?
O41 Cl4 O42 Cl4 -152(100) 18_765 . . 13_677 ?
O41 Cl4 O42 Cl4 88(100) 24_557 . . 13_677 ?
O42 Cl4 O42 O41 137(100) 13_677 . . 13_677 ?
Cl4 Cl4 O42 O41 32(100) 13_677 . . 13_677 ?
O41 Cl4 O42 O41 59.997(4) 6_467 . . 13_677 ?
O41 Cl4 O42 O41 -60.000(4) 12_675 . . 13_677 ?
O41 Cl4 O42 O41 179.999(4) . . . 13_677 ?
O41 Cl4 O42 O41 -119.997(4) 18_765 . . 13_677 ?
O41 Cl4 O42 O41 119.999(7) 24_557 . . 13_677 ?
O42 Cl4 O42 O41 -103(100) 13_677 . . 18_765 ?
Cl4 Cl4 O42 O41 152(100) 13_677 . . 18_765 ?
O41 Cl4 O42 O41 179.994(1) 6_467 . . 18_765 ?
O41 Cl4 O42 O41 59.998(3) 12_675 . . 18_765 ?
O41 Cl4 O42 O41 -60.003(2) . . . 18_765 ?
O41 Cl4 O42 O41 119.997(8) 13_677 . . 18_765 ?
O41 Cl4 O42 O41 -120.004(6) 24_557 . . 18_765 ?
O42 Cl4 O42 O41 17(100) 13_677 . . 24_557 ?
Cl4 Cl4 O42 O41 -88(100) 13_677 . . 24_557 ?
O41 Cl4 O42 O41 -60.002(3) 6_467 . . 24_557 ?
O41 Cl4 O42 O41 180.002(4) 12_675 . . 24_557 ?
O41 Cl4 O42 O41 60.001(5) . . . 24_557 ?
O41 Cl4 O42 O41 -119.999(8) 13_677 . . 24_557 ?
O41 Cl4 O42 O41 120.004(4) 18_765 . . 24_557 ?
Cl4 Cl4 O42 O42 -104(100) 13_677 . . 13_677 ?
O41 Cl4 O42 O42 -77(99) 6_467 . . 13_677 ?
O41 Cl4 O42 O42 163(100) 12_675 . . 13_677 ?
O41 Cl4 O42 O42 43(99) . . . 13_677 ?
O41 Cl4 O42 O42 -137(100) 13_677 . . 13_677 ?
O41 Cl4 O42 O42 103(100) 18_765 . . 13_677 ?
O41 Cl4 O42 O42 -17(100) 24_557 . . 13_677 ?
